data_4318238
loop_
_publ_author_name
'Sherrika Daniel'
'David M. Hoffman'

_publ_section_title
;
 Synthesis and Structures of Aluminum Alkanethiolate Complexes
;
_journal_name_full 'Inorganic Chemistry'
_journal_page_first 3843
_journal_page_last 3849
_journal_paper_doi 10.1021/ic011257g
_journal_volume 41
_journal_year 2002
_chemical_formula_sum 'C18 H42 Al2 S6'
_chemical_formula_weight 504.84
_chemical_name_systematic
;
  ?
;
_space_group_IT_number 2
_symmetry_cell_setting triclinic
_symmetry_space_group_name_Hall '-P 1'
_symmetry_space_group_name_H-M 'P -1'
_atom_sites_solution_hydrogens geom
_atom_sites_solution_primary direct
_atom_sites_solution_secondary difmap
_audit_creation_method SHELXL-97
_cell_angle_alpha 69.215(1)
_cell_angle_beta 89.286(1)
_cell_angle_gamma 61.626(1)
_cell_formula_units_Z 1
_cell_length_a 9.2147(6)
_cell_length_b 9.4952(6)
_cell_length_c 10.3321(7)
_cell_measurement_reflns_used 2704
_cell_measurement_temperature 223(2)
_cell_measurement_theta_max 23.99
_cell_measurement_theta_min 2.15
_cell_volume 730.12(8)
_computing_cell_refinement 'Bruker SAINT software (Bruker, 1999)'
_computing_data_collection 'Siemens SMART software (Siemens, 1996)'
_computing_data_reduction 'Bruker SAINT software (Bruker, 1999)'
_computing_structure_refinement 'SHELXL-97 (Sheldrick, 1997)'
_computing_structure_solution 'SHELXS-97 (Sheldrick, 1997)'
_diffrn_ambient_temperature 223(2)
_diffrn_detector_area_resol_mean 1K
_diffrn_measured_fraction_theta_full 0.987
_diffrn_measured_fraction_theta_max 0.987
_diffrn_measurement_device_type 'Siemens SMART CCD'
_diffrn_measurement_method CCD
_diffrn_radiation_monochromator graphite
_diffrn_radiation_source 'fine-focus sealed tube'
_diffrn_radiation_type MoK\a
_diffrn_radiation_wavelength 0.71073
_diffrn_reflns_av_R_equivalents 0.0169
_diffrn_reflns_av_sigmaI/netI 0.0108
_diffrn_reflns_limit_h_max 10
_diffrn_reflns_limit_h_min -10
_diffrn_reflns_limit_k_max 10
_diffrn_reflns_limit_k_min -9
_diffrn_reflns_limit_l_max 11
_diffrn_reflns_limit_l_min 0
_diffrn_reflns_number 3519
_diffrn_reflns_theta_full 23.99
_diffrn_reflns_theta_max 23.99
_diffrn_reflns_theta_min 2.15
_diffrn_standards_decay_% 0.0
_exptl_absorpt_coefficient_mu 0.532
_exptl_absorpt_correction_T_max 0.9575
_exptl_absorpt_correction_T_min 0.8091
_exptl_absorpt_correction_type empirical
_exptl_crystal_colour Colorless
_exptl_crystal_density_diffrn 1.148
_exptl_crystal_density_method 'not measured'
_exptl_crystal_description Column
_exptl_crystal_F_000 272
_exptl_crystal_size_max 0.40
_exptl_crystal_size_mid 0.35
_exptl_crystal_size_min 0.35
_refine_diff_density_max 0.524
_refine_diff_density_min -0.328
_refine_diff_density_rms 0.044
_refine_ls_extinction_method none
_refine_ls_goodness_of_fit_ref 1.036
_refine_ls_hydrogen_treatment mixed
_refine_ls_matrix_type full
_refine_ls_number_parameters 115
_refine_ls_number_reflns 2252
_refine_ls_number_restraints 0
_refine_ls_restrained_S_all 1.036
_refine_ls_R_factor_all 0.0380
_refine_ls_R_factor_gt 0.0324
_refine_ls_shift/su_max 0.114
_refine_ls_shift/su_mean 0.007
_refine_ls_structure_factor_coef Fsqd
_refine_ls_weighting_details 'calc w=1/[\s^2^(Fo^2^)+(0.0402P)^2^+0.5617P] where P=(Fo^2^+2Fc^2^)/3'
_refine_ls_weighting_scheme calc
_refine_ls_wR_factor_gt 0.0833
_refine_ls_wR_factor_ref 0.0888
_reflns_number_gt 1940
_reflns_number_total 2252
_reflns_threshold_expression >4sigma(I)
_cod_data_source_file ic011257g_2.cif
_cod_data_source_block k669
_cod_depositor_comments
;
The following automatic conversions were performed:

'_symmetry_cell_setting' value 'Triclinic' changed to 'triclinic'
according to the built-in table from CIF Core dictionary named
'cif_core.dic' version 2.4.1 from
2010-06-29.

'_exptl_absorpt_correction_type' value 'Empirical'
changed to 'empirical' according to the built-in table from CIF Core
dictionary named 'cif_core.dic' version 2.4.1 from 2010-06-29.

Automatic conversion script
Id: cif_fix_values 1646 2011-03-28 12:23:43Z adriana 
;
_cod_original_formula_sum 'C18 H42 S6 Al2'
_cod_database_code 4318238

loop_
_symmetry_equiv_pos_as_xyz
'x, y, z'
'-x, -y, -z'

loop_
_atom_site_label
_atom_site_type_symbol
_atom_site_fract_x
_atom_site_fract_y
_atom_site_fract_z
_atom_site_U_iso_or_equiv
_atom_site_adp_type
_atom_site_occupancy
_atom_site_symmetry_multiplicity
_atom_site_calc_flag
_atom_site_refinement_flags
_atom_site_disorder_assembly
_atom_site_disorder_group
Al Al 0.42140(9) 0.65074(9) 0.35085(7) 0.03970(19) Uani 1 1 d . . .
S1 S 0.68112(7) 0.51546(7) 0.49811(6) 0.04050(17) Uani 1 1 d . . .
S2 S 0.44985(10) 0.59488(10) 0.16184(7) 0.0550(2) Uani 1 1 d . . .
S3 S 0.27833(9) 0.91899(8) 0.33614(8) 0.0590(2) Uani 1 1 d . . .
C1 C 0.6808(3) 0.6719(3) 0.5678(3) 0.0449(6) Uani 1 1 d . . .
H1 H 0.5730 0.7283 0.5983 0.054 Uiso 1 1 calc R . .
C2 C 0.7004(4) 0.8090(4) 0.4507(3) 0.0634(8) Uani 1 1 d . . .
H2A H 0.7005 0.8917 0.4850 0.095 Uiso 1 1 calc R . .
H2B H 0.6076 0.8697 0.3720 0.095 Uiso 1 1 calc R . .
H2C H 0.8055 0.7535 0.4201 0.095 Uiso 1 1 calc R . .
C3 C 0.8243(4) 0.5715(4) 0.6931(3) 0.0650(8) Uani 1 1 d . . .
H3A H 0.8259 0.6512 0.7305 0.097 Uiso 1 1 calc R . .
H3B H 0.9299 0.5154 0.6633 0.097 Uiso 1 1 calc R . .
H3C H 0.8090 0.4837 0.7655 0.097 Uiso 1 1 calc R . .
C4 C 0.5703(4) 0.7030(4) 0.0822(3) 0.0579(7) Uani 1 1 d . . .
H4 H 0.5682 0.7735 0.1342 0.070 Uiso 1 1 calc R . .
C5 C 0.4892(4) 0.8229(4) -0.0686(3) 0.0709(8) Uani 1 1 d . . .
H5A H 0.5529 0.8791 -0.1096 0.106 Uiso 1 1 calc R . .
H5B H 0.3753 0.9107 -0.0731 0.106 Uiso 1 1 calc R . .
H5C H 0.4869 0.7565 -0.1206 0.106 Uiso 1 1 calc R . .
C6 C 0.7480(4) 0.5681(5) 0.0980(4) 0.0930(12) Uani 1 1 d . . .
H6A H 0.8114 0.6245 0.0564 0.139 Uiso 1 1 calc R . .
H6B H 0.7522 0.4948 0.0506 0.139 Uiso 1 1 calc R . .
H6C H 0.7963 0.4970 0.1973 0.139 Uiso 1 1 calc R . .
C7 C 0.0663(7) 0.9948(7) 0.2429(6) 0.0534(15) Uiso 0.65 1 d P A 1
H7 H 0.0659 0.8915 0.2409 0.064 Uiso 0.65 1 calc PR A 1
C8 C -0.0691(7) 1.0753(8) 0.3142(6) 0.0763(15) Uiso 0.65 1 d P A 1
H8A H -0.1762 1.1123 0.2615 0.114 Uiso 0.65 1 calc PR A 1
H8B H -0.0700 1.1756 0.3197 0.114 Uiso 0.65 1 calc PR A 1
H8C H -0.0508 0.9912 0.4087 0.114 Uiso 0.65 1 calc PR A 1
C9 C 0.0407(11) 1.1168(11) 0.0912(9) 0.072(3) Uiso 0.65 1 d P A 1
H9A H -0.0689 1.1571 0.0409 0.108 Uiso 0.65 1 calc PR A 1
H9B H 0.1271 1.0551 0.0458 0.108 Uiso 0.65 1 calc PR A 1
H9C H 0.0475 1.2160 0.0903 0.108 Uiso 0.65 1 calc PR A 1
C7' C 0.0948(11) 0.9809(11) 0.2090(10) 0.046(2) Uiso 0.35 1 d P A 2
H7' H 0.1207 0.8818 0.1829 0.055 Uiso 0.35 1 calc PR A 2
C8' C -0.0420(15) 1.0049(16) 0.2973(12) 0.082(3) Uiso 0.35 1 d P A 2
H8'A H -0.0660 0.9112 0.3169 0.123 Uiso 0.35 1 calc PR A 2
H8'B H -0.1429 1.1158 0.2460 0.123 Uiso 0.35 1 calc PR A 2
H8'C H -0.0041 1.0030 0.3854 0.123 Uiso 0.35 1 calc PR A 2
C9' C 0.063(2) 1.1341(19) 0.0800(16) 0.069(4) Uiso 0.35 1 d P A 2
H9'A H 0.1424 1.0963 0.0206 0.104 Uiso 0.35 1 calc PR A 2
H9'B H 0.0749 1.2168 0.1064 0.104 Uiso 0.35 1 calc PR A 2
H9'C H -0.0507 1.1892 0.0289 0.104 Uiso 0.35 1 calc PR A 2

loop_
_atom_site_aniso_label
_atom_site_aniso_U_11
_atom_site_aniso_U_22
_atom_site_aniso_U_33
_atom_site_aniso_U_23
_atom_site_aniso_U_13
_atom_site_aniso_U_12
Al 0.0509(4) 0.0375(4) 0.0338(4) -0.0112(3) 0.0011(3) -0.0265(3)
S1 0.0444(3) 0.0431(3) 0.0402(3) -0.0163(3) 0.0061(2) -0.0267(3)
S2 0.0784(5) 0.0734(5) 0.0419(4) -0.0284(3) 0.0159(3) -0.0556(4)
S3 0.0567(4) 0.0400(4) 0.0772(5) -0.0218(3) -0.0096(3) -0.0227(3)
C1 0.0504(14) 0.0502(14) 0.0492(14) -0.0241(12) 0.0081(11) -0.0333(12)
C2 0.083(2) 0.0616(17) 0.0652(18) -0.0200(14) 0.0078(15) -0.0540(16)
C3 0.0727(19) 0.079(2) 0.0579(17) -0.0237(15) -0.0027(15) -0.0515(17)
C4 0.0692(18) 0.0655(17) 0.0497(15) -0.0184(13) 0.0130(13) -0.0448(15)
C5 0.074(2) 0.0629(18) 0.0559(17) -0.0062(14) 0.0091(15) -0.0322(16)
C6 0.059(2) 0.096(3) 0.085(3) -0.005(2) 0.0089(18) -0.0324(19)

loop_
_atom_type_symbol
_atom_type_description
_atom_type_scat_dispersion_real
_atom_type_scat_dispersion_imag
_atom_type_scat_source
C C 0.0033 0.0016 'International Tables Vol C Tables 4.2.6.8 and 6.1.1.4'
H H 0.0000 0.0000 'International Tables Vol C Tables 4.2.6.8 and 6.1.1.4'
Al Al 0.0645 0.0514 'International Tables Vol C Tables 4.2.6.8 and 6.1.1.4'
S S 0.1246 0.1234 'International Tables Vol C Tables 4.2.6.8 and 6.1.1.4'

loop_
_geom_angle_atom_site_label_1
_geom_angle_atom_site_label_2
_geom_angle_atom_site_label_3
_geom_angle
_geom_angle_site_symmetry_1
_geom_angle_site_symmetry_3
_geom_angle_publ_flag
S2 Al S3 120.97(4) . . ?
S2 Al S1 108.19(3) . 2_666 ?
S3 Al S1 109.37(4) . 2_666 ?
S2 Al S1 111.57(4) . . ?
S3 Al S1 107.52(3) . . ?
S1 Al S1 96.44(3) 2_666 . ?
C1 S1 Al 109.74(8) . 2_666 ?
C1 S1 Al 108.26(8) . . ?
Al S1 Al 83.56(3) 2_666 . ?
C4 S2 Al 98.79(10) . . ?
C7 S3 C7' 14.0(3) . . ?
C7 S3 Al 102.00(17) . . ?
C7' S3 Al 94.4(3) . . ?
C2 C1 C3 111.5(2) . . ?
C2 C1 S1 108.25(18) . . ?
C3 C1 S1 108.51(18) . . ?
C6 C4 C5 112.6(3) . . ?
C6 C4 S2 109.3(2) . . ?
C5 C4 S2 109.9(2) . . ?
C8 C7 C9 112.3(5) . . ?
C8 C7 S3 112.9(4) . . ?
C9 C7 S3 108.3(5) . . ?
C9' C7' C8' 117.2(10) . . ?
C9' C7' S3 109.6(8) . . ?
C8' C7' S3 102.5(7) . . ?

loop_
_geom_bond_atom_site_label_1
_geom_bond_atom_site_label_2
_geom_bond_distance
_geom_bond_site_symmetry_2
_geom_bond_publ_flag
Al S2 2.1804(9) . ?
Al S3 2.1880(10) . ?
Al S1 2.3347(9) 2_666 ?
Al S1 2.3398(9) . ?
S1 C1 1.865(2) . ?
S1 Al 2.3347(9) 2_666 ?
S2 C4 1.850(3) . ?
S3 C7 1.866(5) . ?
S3 C7' 1.869(9) . ?
C1 C2 1.513(4) . ?
C1 C3 1.517(4) . ?
C4 C6 1.488(4) . ?
C4 C5 1.497(4) . ?
C7 C8 1.468(8) . ?
C7 C9 1.522(10) . ?
C7' C9' 1.484(17) . ?
C7' C8' 1.523(14) . ?

loop_
_geom_torsion_atom_site_label_1
_geom_torsion_atom_site_label_2
_geom_torsion_atom_site_label_3
_geom_torsion_atom_site_label_4
_geom_torsion
_geom_torsion_site_symmetry_1
_geom_torsion_site_symmetry_2
_geom_torsion_site_symmetry_3
_geom_torsion_site_symmetry_4
_geom_torsion_publ_flag
S2 Al S1 C1 138.81(9) . . . . ?
S3 Al S1 C1 3.98(9) . . . . ?
S1 Al S1 C1 -108.71(9) 2_666 . . . ?
S2 Al S1 Al -112.48(4) . . . 2_666 ?
S3 Al S1 Al 112.68(5) . . . 2_666 ?
S1 Al S1 Al 0.0 2_666 . . 2_666 ?
S3 Al S2 C4 63.94(11) . . . . ?
S1 Al S2 C4 -168.87(10) 2_666 . . . ?
S1 Al S2 C4 -63.99(10) . . . . ?
S2 Al S3 C7 59.50(19) . . . . ?
S1 Al S3 C7 -67.15(19) 2_666 . . . ?
S1 Al S3 C7 -170.78(19) . . . . ?
S2 Al S3 C7' 47.6(3) . . . . ?
S1 Al S3 C7' -79.0(3) 2_666 . . . ?
S1 Al S3 C7' 177.3(3) . . . . ?
Al S1 C1 C2 -164.41(17) 2_666 . . . ?
Al S1 C1 C2 -74.81(19) . . . . ?
Al S1 C1 C3 74.44(19) 2_666 . . . ?
Al S1 C1 C3 164.03(16) . . . . ?
Al S2 C4 C6 106.7(2) . . . . ?
Al S2 C4 C5 -129.2(2) . . . . ?
C7' S3 C7 C8 -172.2(18) . . . . ?
Al S3 C7 C8 129.6(4) . . . . ?
C7' S3 C7 C9 -47.1(14) . . . . ?
Al S3 C7 C9 -105.4(4) . . . . ?
C7 S3 C7' C9' 113.0(19) . . . . ?
Al S3 C7' C9' -123.5(8) . . . . ?
C7 S3 C7' C8' -12.2(13) . . . . ?
Al S3 C7' C8' 111.3(6) . . . . ?
